data_4516658
loop_
_publ_author_name
'Qin, Guiping'
'Chen, Xiangning'
'Yang, Lei'
'Huang, Hanmin'

_publ_section_title
;
 Copper-Catalyzed \a-Benzylation of Enones via Radical-Triggered Oxidative
 Coupling of Two C--H Bonds
;
_journal_issue 5
_journal_name_full 'ACS Catalysis'
_journal_page_first 2882
_journal_paper_doi 10.1021/acscatal.5b00310
_journal_volume 5
_journal_year 2015
_chemical_formula_sum 'C17 H16 O'
_chemical_formula_weight 236.30
_space_group_IT_number 2
_space_group_name_Hall '-P 1'
_space_group_name_H-M_alt 'P -1'
_symmetry_cell_setting triclinic
_symmetry_space_group_name_H-M 'P -1'
_atom_sites_solution_hydrogens geom
_atom_sites_solution_primary direct
_atom_sites_solution_secondary difmap
_audit_creation_method SHELXL-97
_cell_angle_alpha 100.784(5)
_cell_angle_beta 100.991(5)
_cell_angle_gamma 90.485(5)
_cell_formula_units_Z 8
_cell_length_a 10.073(3)
_cell_length_b 10.958(3)
_cell_length_c 25.373(6)
_cell_measurement_temperature 296(2)
_cell_volume 2697.9(13)
_computing_cell_refinement 'Bruker SMART'
_computing_data_collection 'Bruker SMART APEX II'
_computing_data_reduction 'Bruker SMART'
_computing_structure_refinement 'SHELXL-97 (Sheldrick, 2008)'
_computing_structure_solution 'SHELXS-97 (Sheldrick, 2008)'
_diffrn_ambient_temperature 296(2)
_diffrn_measured_fraction_theta_full 0.992
_diffrn_measured_fraction_theta_max 0.992
_diffrn_measurement_device_type 'Bruker APEX II area detector'
_diffrn_measurement_method '\w scans'
_diffrn_radiation_monochromator graphite
_diffrn_radiation_source 'fine-focus sealed tube'
_diffrn_radiation_type MoK\a
_diffrn_radiation_wavelength 0.71073
_diffrn_reflns_av_R_equivalents 0.0319
_diffrn_reflns_av_sigmaI/netI 0.0700
_diffrn_reflns_limit_h_max 10
_diffrn_reflns_limit_h_min -11
_diffrn_reflns_limit_k_max 13
_diffrn_reflns_limit_k_min -12
_diffrn_reflns_limit_l_max 30
_diffrn_reflns_limit_l_min -26
_diffrn_reflns_number 13813
_diffrn_reflns_theta_full 24.99
_diffrn_reflns_theta_max 24.99
_diffrn_reflns_theta_min 0.83
_exptl_absorpt_coefficient_mu 0.071
_exptl_absorpt_correction_T_max 0.9833
_exptl_absorpt_correction_T_min 0.9805
_exptl_absorpt_correction_type multi-scan
_exptl_absorpt_process_details SADABS
_exptl_crystal_colour colorless
_exptl_crystal_density_diffrn 1.164
_exptl_crystal_density_method 'not measured'
_exptl_crystal_description block
_exptl_crystal_F_000 1008
_exptl_crystal_size_max 0.28
_exptl_crystal_size_mid 0.24
_exptl_crystal_size_min 0.24
_refine_diff_density_max 0.155
_refine_diff_density_min -0.130
_refine_diff_density_rms 0.030
_refine_ls_extinction_coef 0.0040(5)
_refine_ls_extinction_expression Fc^*^=kFc[1+0.001xFc^2^\l^3^/sin(2\q)]^-1/4^
_refine_ls_extinction_method SHELXL
_refine_ls_goodness_of_fit_ref 0.998
_refine_ls_hydrogen_treatment mixed
_refine_ls_matrix_type full
_refine_ls_number_parameters 654
_refine_ls_number_reflns 9393
_refine_ls_number_restraints 0
_refine_ls_restrained_S_all 0.998
_refine_ls_R_factor_all 0.1306
_refine_ls_R_factor_gt 0.0517
_refine_ls_shift/su_max 0.000
_refine_ls_shift/su_mean 0.000
_refine_ls_structure_factor_coef Fsqd
_refine_ls_weighting_details 'calc w=1/[\s^2^(Fo^2^)+(0.0400P)^2^+0.3621P] where P=(Fo^2^+2Fc^2^)/3'
_refine_ls_weighting_scheme calc
_refine_ls_wR_factor_gt 0.1051
_refine_ls_wR_factor_ref 0.1397
_reflns_number_gt 4531
_reflns_number_total 9393
_reflns_threshold_expression >2sigma(I)
_cod_data_source_file cs5b00310_si_001.cif
_cod_data_source_block 1
_cod_depositor_comments
;
The following automatic conversions were performed:

data item '_exptl_absorpt_correction_type' value 'Multi-scan' was
changed to 'multi-scan' in accordance with the
/home/saulius/struct/COD-crude-data/automatic-downloads/DataCite-retrospective/ACS/depositions/lib/dictionaries/cif_core.dic
dictionary named 'cif_core.dic' version 2.4.2 last updated on
2011-04-26.

data item '_symmetry_cell_setting' value 'Triclinic' was changed to
'triclinic' in accordance with the
/home/saulius/struct/COD-crude-data/automatic-downloads/DataCite-retrospective/ACS/depositions/lib/dictionaries/cif_core.dic
dictionary named 'cif_core.dic' version 2.4.2 last updated on
2011-04-26.

Automatic conversion script
Id: cif_fix_values 6909 2019-04-08 15:41:33Z antanas 
;
_cod_original_cell_volume 2697.9(12)
_cod_original_sg_symbol_H-M P-1
_cod_database_code 4516658

loop_
_symmetry_equiv_pos_as_xyz
'x, y, z'
'-x, -y, -z'

loop_
_atom_site_label
_atom_site_type_symbol
_atom_site_fract_x
_atom_site_fract_y
_atom_site_fract_z
_atom_site_U_iso_or_equiv
_atom_site_adp_type
_atom_site_occupancy
_atom_site_symmetry_multiplicity
_atom_site_calc_flag
_atom_site_refinement_flags
O1 O 0.7675(2) 0.7047(2) 0.01308(9) 0.1056(8) Uani 1 1 d .
O2 O 0.2326(2) 0.67437(18) 0.48752(8) 0.0953(7) Uani 1 1 d .
O3 O 0.7444(2) 0.2039(2) 0.01234(9) 0.1093(8) Uani 1 1 d .
O4 O 0.2837(2) 0.17059(19) 0.49035(9) 0.1007(7) Uani 1 1 d .
C1 C 1.2041(3) 0.2699(3) 0.13652(15) 0.0898(10) Uani 1 1 d .
H1 H 1.2266 0.1873 0.1289 0.108 Uiso 1 1 calc R
C2 C 1.2747(3) 0.3490(4) 0.18161(16) 0.0990(11) Uani 1 1 d .
H2 H 1.3459 0.3201 0.2045 0.119 Uiso 1 1 calc R
C3 C 1.2410(3) 0.4709(4) 0.19322(14) 0.0958(10) Uani 1 1 d .
H3 H 1.2881 0.5238 0.2243 0.115 Uiso 1 1 calc R
C4 C 1.1370(3) 0.5151(3) 0.15876(14) 0.0828(9) Uani 1 1 d .
H4 H 1.1153 0.5980 0.1668 0.099 Uiso 1 1 calc R
C5 C 1.0645(3) 0.4376(3) 0.11224(12) 0.0678(8) Uani 1 1 d .
C6 C 1.0990(3) 0.3136(3) 0.10242(13) 0.0784(9) Uani 1 1 d .
H6 H 1.0502 0.2591 0.0723 0.094 Uiso 1 1 calc R
C7 C 0.9485(3) 0.4760(3) 0.07468(11) 0.0688(8) Uani 1 1 d .
H7 H 0.8822 0.4137 0.0583 0.083 Uiso 1 1 calc R
C8 C 0.9244(3) 0.5866(3) 0.06071(11) 0.0666(7) Uani 1 1 d .
C9 C 0.7951(3) 0.6021(3) 0.02357(12) 0.0751(8) Uani 1 1 d .
C10 C 0.6960(3) 0.4949(3) -0.00075(14) 0.1053(12) Uani 1 1 d .
H10A H 0.6633 0.4652 0.0279 0.158 Uiso 1 1 calc R
H10B H 0.7396 0.4293 -0.0208 0.158 Uiso 1 1 calc R
H10C H 0.6214 0.5212 -0.0250 0.158 Uiso 1 1 calc R
C11 C 1.0179(3) 0.7006(3) 0.07895(12) 0.0778(8) Uani 1 1 d .
H11A H 1.0199 0.7388 0.0476 0.093 Uiso 1 1 calc R
H11B H 1.1086 0.6748 0.0913 0.093 Uiso 1 1 calc R
C12 C 0.9816(3) 0.7983(3) 0.12432(11) 0.0650(7) Uani 1 1 d .
C13 C 0.8849(3) 0.7766(3) 0.15341(12) 0.0828(9) Uani 1 1 d .
H13 H 0.8393 0.6992 0.1453 0.099 Uiso 1 1 calc R
C14 C 0.8542(3) 0.8673(4) 0.19443(14) 0.0968(10) Uani 1 1 d .
H14 H 0.7884 0.8503 0.2136 0.116 Uiso 1 1 calc R
C15 C 0.9194(4) 0.9814(4) 0.20699(14) 0.0957(11) Uani 1 1 d .
H15 H 0.8987 1.0424 0.2346 0.115 Uiso 1 1 calc R
C16 C 1.0154(4) 1.0050(3) 0.17851(15) 0.0978(11) Uani 1 1 d .
H16 H 1.0605 1.0827 0.1867 0.117 Uiso 1 1 calc R
C17 C 1.0461(3) 0.9150(3) 0.13780(13) 0.0841(9) Uani 1 1 d .
H17 H 1.1118 0.9328 0.1188 0.101 Uiso 1 1 calc R
C18 C 0.3454(3) 0.6969(2) 0.37839(11) 0.0576(7) Uani 1 1 d .
C19 C 0.3966(3) 0.8034(2) 0.36601(12) 0.0715(8) Uani 1 1 d .
H19 H 0.4801 0.8385 0.3855 0.086 Uiso 1 1 calc R
C20 C 0.3258(4) 0.8579(3) 0.32544(15) 0.0891(10) Uani 1 1 d .
H20 H 0.3621 0.9291 0.3175 0.107 Uiso 1 1 calc R
C21 C 0.2023(4) 0.8083(3) 0.29659(14) 0.0886(10) Uani 1 1 d .
H21 H 0.1543 0.8458 0.2693 0.106 Uiso 1 1 calc R
C22 C 0.1499(3) 0.7034(3) 0.30821(12) 0.0803(9) Uani 1 1 d .
H22 H 0.0660 0.6691 0.2888 0.096 Uiso 1 1 calc R
C23 C 0.2220(3) 0.6475(3) 0.34920(11) 0.0688(8) Uani 1 1 d .
H23 H 0.1859 0.5759 0.3568 0.083 Uiso 1 1 calc R
C24 C 0.4280(3) 0.6400(2) 0.42412(11) 0.0687(8) Uani 1 1 d .
H24A H 0.5118 0.6129 0.4132 0.082 Uiso 1 1 calc R
H24B H 0.4515 0.7049 0.4565 0.082 Uiso 1 1 calc R
C25 C 0.2663(3) 0.5669(3) 0.47782(11) 0.0637(7) Uani 1 1 d .
C26 C 0.3613(2) 0.5320(2) 0.43954(11) 0.0586(7) Uani 1 1 d .
C27 C 0.2092(3) 0.4736(3) 0.50411(12) 0.0841(9) Uani 1 1 d .
H27A H 0.1626 0.5153 0.5315 0.126 Uiso 1 1 calc R
H27B H 0.2813 0.4282 0.5209 0.126 Uiso 1 1 calc R
H27C H 0.1470 0.4170 0.4769 0.126 Uiso 1 1 calc R
C28 C 0.3836(2) 0.4118(2) 0.42264(10) 0.0597(7) Uani 1 1 d .
H28 H 0.3392 0.3563 0.4377 0.072 Uiso 1 1 calc R
C29 C 0.4672(2) 0.3538(2) 0.38401(11) 0.0605(7) Uani 1 1 d .
C30 C 0.4933(3) 0.4031(3) 0.34012(12) 0.0750(8) Uani 1 1 d .
H30 H 0.4572 0.4783 0.3342 0.090 Uiso 1 1 calc R
C31 C 0.5720(3) 0.3427(4) 0.30504(13) 0.0896(10) Uani 1 1 d .
H31 H 0.5892 0.3774 0.2761 0.108 Uiso 1 1 calc R
C32 C 0.6252(3) 0.2298(4) 0.31341(16) 0.0986(11) Uani 1 1 d .
H32 H 0.6791 0.1888 0.2904 0.118 Uiso 1 1 calc R
C33 C 0.5977(3) 0.1788(3) 0.35589(16) 0.0987(11) Uani 1 1 d .
H33 H 0.6321 0.1026 0.3612 0.118 Uiso 1 1 calc R
C34 C 0.5199(3) 0.2393(3) 0.39057(13) 0.0787(9) Uani 1 1 d .
H34 H 0.5020 0.2032 0.4190 0.094 Uiso 1 1 calc R
C35 C 0.7579(3) 0.2832(3) 0.15113(13) 0.0832(9) Uani 1 1 d .
H35 H 0.7991 0.2080 0.1435 0.100 Uiso 1 1 calc R
C36 C 0.8253(3) 0.3779(4) 0.19165(14) 0.0935(10) Uani 1 1 d .
H36 H 0.9117 0.3662 0.2103 0.112 Uiso 1 1 calc R
C37 C 0.7668(4) 0.4874(4) 0.20433(14) 0.0962(10) Uani 1 1 d .
H37 H 0.8119 0.5502 0.2320 0.115 Uiso 1 1 calc R
C38 C 0.6415(4) 0.5047(3) 0.17623(16) 0.0997(11) Uani 1 1 d .
H38 H 0.6006 0.5798 0.1845 0.120 Uiso 1 1 calc R
C39 C 0.5747(3) 0.4105(3) 0.13541(13) 0.0823(9) Uani 1 1 d .
H39 H 0.4891 0.4235 0.1165 0.099 Uiso 1 1 calc R
C40 C 0.6319(3) 0.2980(3) 0.12207(12) 0.0641(7) Uani 1 1 d .
C41 C 0.5558(3) 0.1977(3) 0.07738(12) 0.0796(9) Uani 1 1 d .
H41A H 0.4771 0.1697 0.0895 0.096 Uiso 1 1 calc R
H41B H 0.5233 0.2340 0.0455 0.096 Uiso 1 1 calc R
C42 C 0.6346(3) 0.0861(3) 0.06027(11) 0.0680(8) Uani 1 1 d .
C43 C 0.7285(3) 0.1021(3) 0.02304(12) 0.0760(8) Uani 1 1 d .
C44 C 0.8054(3) -0.0037(3) -0.00061(14) 0.1068(12) Uani 1 1 d .
H44A H 0.8568 0.0234 -0.0248 0.160 Uiso 1 1 calc R
H44B H 0.7431 -0.0707 -0.0206 0.160 Uiso 1 1 calc R
H44C H 0.8656 -0.0318 0.0284 0.160 Uiso 1 1 calc R
C45 C 0.6252(3) -0.0244(3) 0.07522(11) 0.0691(8) Uani 1 1 d .
H45 H 0.6767 -0.0858 0.0595 0.083 Uiso 1 1 calc R
C46 C 0.5452(3) -0.0630(3) 0.11303(12) 0.0679(8) Uani 1 1 d .
C47 C 0.5172(3) 0.0147(3) 0.15885(13) 0.0868(9) Uani 1 1 d .
H47 H 0.5474 0.0977 0.1667 0.104 Uiso 1 1 calc R
C48 C 0.4448(3) -0.0295(4) 0.19307(15) 0.1064(12) Uani 1 1 d .
H48 H 0.4276 0.0235 0.2240 0.128 Uiso 1 1 calc R
C49 C 0.3985(3) -0.1513(4) 0.18145(16) 0.1053(12) Uani 1 1 d .
H49 H 0.3484 -0.1805 0.2041 0.126 Uiso 1 1 calc R
C50 C 0.4254(3) -0.2296(3) 0.13679(15) 0.0924(10) Uani 1 1 d .
H50 H 0.3942 -0.3123 0.1292 0.111 Uiso 1 1 calc R
C51 C 0.4987(3) -0.1871(3) 0.10273(12) 0.0759(8) Uani 1 1 d .
H51 H 0.5174 -0.2417 0.0726 0.091 Uiso 1 1 calc R
C52 C -0.0014(3) 0.3487(3) 0.33310(14) 0.0907(10) Uani 1 1 d .
H52 H -0.0501 0.4166 0.3247 0.109 Uiso 1 1 calc R
C53 C -0.0267(3) 0.2937(3) 0.37494(13) 0.0740(8) Uani 1 1 d .
H53 H -0.0919 0.3251 0.3947 0.089 Uiso 1 1 calc R
C54 C 0.0948(3) 0.3045(3) 0.30365(13) 0.0842(9) Uani 1 1 d .
H54 H 0.1124 0.3430 0.2758 0.101 Uiso 1 1 calc R
C55 C 0.1639(3) 0.2040(3) 0.31549(12) 0.0756(8) Uani 1 1 d .
H55 H 0.2284 0.1727 0.2954 0.091 Uiso 1 1 calc R
C56 C 0.1387(3) 0.1481(2) 0.35745(11) 0.0673(8) Uani 1 1 d .
H56 H 0.1867 0.0794 0.3652 0.081 Uiso 1 1 calc R
C57 C 0.0438(2) 0.1924(2) 0.38793(11) 0.0572(7) Uani 1 1 d .
C58 C 0.0170(3) 0.1368(2) 0.43536(11) 0.0692(8) Uani 1 1 d .
H58A H -0.0777 0.1092 0.4277 0.083 Uiso 1 1 calc R
H58B H 0.0315 0.2021 0.4678 0.083 Uiso 1 1 calc R
C59 C 0.1016(3) 0.0288(2) 0.44840(11) 0.0577(7) Uani 1 1 d .
C60 C 0.0633(3) -0.0918(2) 0.43077(11) 0.0588(7) Uani 1 1 d .
H60 H 0.1261 -0.1467 0.4434 0.071 Uiso 1 1 calc R
C61 C -0.0614(3) -0.1519(2) 0.39482(11) 0.0589(7) Uani 1 1 d .
C62 C -0.1432(3) -0.0990(3) 0.35486(12) 0.0720(8) Uani 1 1 d .
H62 H -0.1196 -0.0205 0.3497 0.086 Uiso 1 1 calc R
C63 C -0.2591(3) -0.1621(3) 0.32282(13) 0.0850(9) Uani 1 1 d .
H63 H -0.3137 -0.1250 0.2969 0.102 Uiso 1 1 calc R
C64 C -0.2938(3) -0.2802(4) 0.32917(14) 0.0901(10) Uani 1 1 d .
H64 H -0.3719 -0.3224 0.3077 0.108 Uiso 1 1 calc R
C65 C -0.2129(3) -0.3348(3) 0.36723(14) 0.0832(9) Uani 1 1 d .
H65 H -0.2353 -0.4147 0.3712 0.100 Uiso 1 1 calc R
C66 C -0.0984(3) -0.2715(3) 0.39953(12) 0.0690(8) Uani 1 1 d .
H66 H -0.0443 -0.3096 0.4252 0.083 Uiso 1 1 calc R
C67 C 0.2372(3) 0.0641(3) 0.48344(12) 0.0666(8) Uani 1 1 d .
C68 C 0.3190(3) -0.0281(3) 0.51080(13) 0.0834(9) Uani 1 1 d .
H68A H 0.3530 -0.0865 0.4839 0.125 Uiso 1 1 calc R
H68B H 0.2630 -0.0716 0.5286 0.125 Uiso 1 1 calc R
H68C H 0.3934 0.0146 0.5375 0.125 Uiso 1 1 calc R

loop_
_atom_site_aniso_label
_atom_site_aniso_U_11
_atom_site_aniso_U_22
_atom_site_aniso_U_33
_atom_site_aniso_U_23
_atom_site_aniso_U_13
_atom_site_aniso_U_12
O1 0.148(2) 0.0763(16) 0.0946(17) 0.0296(14) 0.0145(15) 0.0215(15)
O2 0.1393(18) 0.0556(13) 0.0964(17) 0.0146(12) 0.0356(14) 0.0230(13)
O3 0.159(2) 0.0778(17) 0.0959(18) 0.0313(14) 0.0235(15) -0.0115(15)
O4 0.1208(17) 0.0579(14) 0.1123(19) 0.0119(13) 0.0009(14) -0.0231(13)
C1 0.091(2) 0.091(3) 0.092(3) 0.022(2) 0.026(2) 0.016(2)
C2 0.075(2) 0.127(3) 0.097(3) 0.026(3) 0.018(2) 0.020(2)
C3 0.077(2) 0.116(3) 0.083(3) 0.003(2) 0.005(2) 0.002(2)
C4 0.079(2) 0.084(2) 0.084(3) 0.008(2) 0.0214(19) 0.0072(19)
C5 0.0702(19) 0.070(2) 0.063(2) 0.0079(17) 0.0188(17) -0.0006(17)
C6 0.087(2) 0.074(2) 0.075(2) 0.0148(18) 0.0180(19) 0.0058(18)
C7 0.0723(18) 0.068(2) 0.064(2) 0.0082(16) 0.0138(16) -0.0022(16)
C8 0.082(2) 0.0612(19) 0.0603(19) 0.0105(15) 0.0235(16) -0.0007(16)
C9 0.102(2) 0.067(2) 0.060(2) 0.0108(17) 0.0252(18) 0.0102(19)
C10 0.094(2) 0.094(3) 0.116(3) 0.025(2) -0.015(2) 0.005(2)
C11 0.095(2) 0.071(2) 0.073(2) 0.0117(17) 0.0330(18) -0.0088(17)
C12 0.0746(18) 0.0619(19) 0.0609(19) 0.0146(15) 0.0168(16) -0.0031(15)
C13 0.093(2) 0.077(2) 0.079(2) 0.0001(18) 0.0330(19) -0.0098(18)
C14 0.096(2) 0.108(3) 0.086(3) 0.002(2) 0.031(2) 0.000(2)
C15 0.116(3) 0.089(3) 0.072(2) -0.002(2) 0.010(2) 0.022(2)
C16 0.128(3) 0.065(2) 0.090(3) 0.005(2) 0.005(2) -0.009(2)
C17 0.099(2) 0.074(2) 0.079(2) 0.0141(19) 0.0175(19) -0.0134(19)
C18 0.0631(17) 0.0477(16) 0.0620(18) 0.0098(14) 0.0131(15) 0.0049(14)
C19 0.082(2) 0.0529(18) 0.084(2) 0.0135(17) 0.0268(18) 0.0010(15)
C20 0.115(3) 0.069(2) 0.103(3) 0.034(2) 0.052(2) 0.018(2)
C21 0.106(3) 0.098(3) 0.082(3) 0.043(2) 0.039(2) 0.042(2)
C22 0.075(2) 0.096(3) 0.070(2) 0.0207(19) 0.0091(17) 0.0146(19)
C23 0.0722(19) 0.0647(19) 0.068(2) 0.0172(16) 0.0060(16) 0.0005(16)
C24 0.0694(17) 0.0507(17) 0.079(2) 0.0099(15) 0.0008(16) -0.0049(14)
C25 0.0742(18) 0.0510(18) 0.0595(19) 0.0102(15) -0.0028(15) 0.0086(15)
C26 0.0573(16) 0.0507(17) 0.0633(19) 0.0151(14) -0.0038(14) -0.0005(13)
C27 0.099(2) 0.066(2) 0.092(2) 0.0167(18) 0.0306(19) 0.0078(17)
C28 0.0630(16) 0.0500(17) 0.0639(19) 0.0172(14) 0.0007(14) 0.0007(14)
C29 0.0541(16) 0.0592(18) 0.0623(19) 0.0070(15) 0.0013(14) 0.0010(14)
C30 0.0671(18) 0.077(2) 0.077(2) 0.0115(18) 0.0083(17) 0.0001(16)
C31 0.072(2) 0.113(3) 0.081(2) 0.010(2) 0.0167(19) -0.008(2)
C32 0.072(2) 0.121(3) 0.092(3) -0.005(2) 0.013(2) 0.015(2)
C33 0.093(2) 0.090(3) 0.103(3) 0.003(2) 0.008(2) 0.033(2)
C34 0.082(2) 0.068(2) 0.081(2) 0.0114(17) 0.0043(18) 0.0199(17)
C35 0.079(2) 0.086(2) 0.073(2) 0.0031(19) -0.0038(18) 0.0176(18)
C36 0.078(2) 0.117(3) 0.076(3) 0.006(2) 0.0035(19) 0.003(2)
C37 0.116(3) 0.093(3) 0.076(3) 0.001(2) 0.026(2) -0.017(2)
C38 0.127(3) 0.075(3) 0.097(3) 0.009(2) 0.027(3) 0.015(2)
C39 0.086(2) 0.078(2) 0.082(2) 0.021(2) 0.0077(19) 0.0158(19)
C40 0.0645(18) 0.0610(19) 0.067(2) 0.0186(16) 0.0065(16) 0.0056(15)
C41 0.0752(19) 0.072(2) 0.085(2) 0.0167(18) -0.0032(17) 0.0125(17)
C42 0.0716(18) 0.0634(19) 0.065(2) 0.0149(16) 0.0013(16) 0.0007(16)
C43 0.097(2) 0.067(2) 0.061(2) 0.0161(17) 0.0019(17) -0.0099(18)
C44 0.124(3) 0.093(3) 0.121(3) 0.026(2) 0.065(2) 0.006(2)
C45 0.0730(18) 0.069(2) 0.064(2) 0.0090(16) 0.0141(16) 0.0008(15)
C46 0.0677(18) 0.071(2) 0.064(2) 0.0119(17) 0.0126(16) 0.0048(16)
C47 0.090(2) 0.086(2) 0.083(2) 0.004(2) 0.027(2) -0.0029(18)
C48 0.106(3) 0.125(3) 0.091(3) 0.001(3) 0.047(2) -0.004(2)
C49 0.091(2) 0.132(4) 0.098(3) 0.024(3) 0.034(2) -0.021(2)
C50 0.086(2) 0.099(3) 0.094(3) 0.026(2) 0.017(2) -0.014(2)
C51 0.084(2) 0.074(2) 0.072(2) 0.0178(18) 0.0164(17) -0.0002(17)
C52 0.096(2) 0.079(2) 0.100(3) 0.037(2) 0.006(2) 0.0160(19)
C53 0.0745(19) 0.065(2) 0.083(2) 0.0170(18) 0.0142(17) 0.0105(16)
C54 0.086(2) 0.090(3) 0.079(2) 0.034(2) 0.0038(19) -0.0104(19)
C55 0.0756(19) 0.087(2) 0.066(2) 0.0145(18) 0.0168(16) -0.0032(18)
C56 0.0812(19) 0.0584(18) 0.067(2) 0.0144(15) 0.0243(16) 0.0102(15)
C57 0.0640(16) 0.0441(15) 0.0627(18) 0.0063(14) 0.0144(15) 0.0014(13)
C58 0.0854(19) 0.0509(17) 0.078(2) 0.0108(15) 0.0346(17) 0.0098(15)
C59 0.0687(18) 0.0466(16) 0.0641(19) 0.0114(14) 0.0274(15) 0.0013(14)
C60 0.0645(17) 0.0506(17) 0.0662(19) 0.0148(14) 0.0216(15) 0.0026(14)
C61 0.0624(17) 0.0559(18) 0.0632(19) 0.0112(15) 0.0242(15) 0.0065(14)
C62 0.0704(19) 0.069(2) 0.079(2) 0.0155(18) 0.0219(18) 0.0013(17)
C63 0.071(2) 0.105(3) 0.079(2) 0.016(2) 0.0169(19) 0.009(2)
C64 0.073(2) 0.106(3) 0.082(3) -0.008(2) 0.019(2) -0.012(2)
C65 0.085(2) 0.075(2) 0.087(3) 0.002(2) 0.024(2) -0.0168(19)
C66 0.079(2) 0.0550(18) 0.074(2) 0.0061(16) 0.0222(17) -0.0058(15)
C67 0.085(2) 0.0496(18) 0.068(2) 0.0061(15) 0.0262(17) -0.0070(16)
C68 0.0762(19) 0.071(2) 0.101(3) 0.0198(19) 0.0094(18) -0.0040(16)

loop_
_atom_type_symbol
_atom_type_description
_atom_type_scat_dispersion_real
_atom_type_scat_dispersion_imag
_atom_type_scat_source
C C 0.0033 0.0016 'International Tables Vol C Tables 4.2.6.8 and 6.1.1.4'
H H 0.0000 0.0000 'International Tables Vol C Tables 4.2.6.8 and 6.1.1.4'
O O 0.0106 0.0060 'International Tables Vol C Tables 4.2.6.8 and 6.1.1.4'

loop_
_geom_angle_atom_site_label_1
_geom_angle_atom_site_label_2
_geom_angle_atom_site_label_3
_geom_angle
C2 C1 C6 119.7(3)
C2 C1 H1 120.2
C6 C1 H1 120.2
C1 C2 C3 120.3(3)
C1 C2 H2 119.9
C3 C2 H2 119.9
C2 C3 C4 120.1(3)
C2 C3 H3 119.9
C4 C3 H3 119.9
C3 C4 C5 121.0(3)
C3 C4 H4 119.5
C5 C4 H4 119.5
C4 C5 C6 117.4(3)
C4 C5 C7 124.4(3)
C6 C5 C7 118.1(3)
C1 C6 C5 121.5(3)
C1 C6 H6 119.3
C5 C6 H6 119.3
C8 C7 C5 129.8(3)
C8 C7 H7 115.1
C5 C7 H7 115.1
C7 C8 C9 119.0(3)
C7 C8 C11 125.8(3)
C9 C8 C11 115.2(2)
O1 C9 C8 119.9(3)
O1 C9 C10 118.9(3)
C8 C9 C10 121.2(3)
C9 C10 H10A 109.5
C9 C10 H10B 109.5
H10A C10 H10B 109.5
C9 C10 H10C 109.5
H10A C10 H10C 109.5
H10B C10 H10C 109.5
C8 C11 C12 115.5(2)
C8 C11 H11A 108.4
C12 C11 H11A 108.4
C8 C11 H11B 108.4
C12 C11 H11B 108.4
H11A C11 H11B 107.5
C13 C12 C17 117.0(3)
C13 C12 C11 122.7(3)
C17 C12 C11 120.3(3)
C12 C13 C14 121.4(3)
C12 C13 H13 119.3
C14 C13 H13 119.3
C15 C14 C13 120.5(3)
C15 C14 H14 119.8
C13 C14 H14 119.8
C14 C15 C16 119.1(3)
C14 C15 H15 120.4
C16 C15 H15 120.4
C15 C16 C17 120.4(3)
C15 C16 H16 119.8
C17 C16 H16 119.8
C16 C17 C12 121.6(3)
C16 C17 H17 119.2
C12 C17 H17 119.2
C23 C18 C19 118.2(3)
C23 C18 C24 122.9(2)
C19 C18 C24 118.9(3)
C20 C19 C18 120.9(3)
C20 C19 H19 119.5
C18 C19 H19 119.5
C21 C20 C19 120.4(3)
C21 C20 H20 119.8
C19 C20 H20 119.8
C22 C21 C20 119.5(3)
C22 C21 H21 120.2
C20 C21 H21 120.2
C21 C22 C23 120.0(3)
C21 C22 H22 120.0
C23 C22 H22 120.0
C18 C23 C22 120.8(3)
C18 C23 H23 119.6
C22 C23 H23 119.6
C26 C24 C18 116.5(2)
C26 C24 H24A 108.2
C18 C24 H24A 108.2
C26 C24 H24B 108.2
C18 C24 H24B 108.2
H24A C24 H24B 107.3
O2 C25 C27 118.7(3)
O2 C25 C26 119.6(3)
C27 C25 C26 121.7(2)
C28 C26 C25 119.8(2)
C28 C26 C24 125.2(3)
C25 C26 C24 114.9(2)
C25 C27 H27A 109.5
C25 C27 H27B 109.5
H27A C27 H27B 109.5
C25 C27 H27C 109.5
H27A C27 H27C 109.5
H27B C27 H27C 109.5
C26 C28 C29 130.2(2)
C26 C28 H28 114.9
C29 C28 H28 114.9
C30 C29 C34 117.6(3)
C30 C29 C28 124.6(2)
C34 C29 C28 117.8(3)
C31 C30 C29 121.5(3)
C31 C30 H30 119.3
C29 C30 H30 119.3
C30 C31 C32 119.5(3)
C30 C31 H31 120.3
C32 C31 H31 120.3
C33 C32 C31 119.6(3)
C33 C32 H32 120.2
C31 C32 H32 120.2
C34 C33 C32 120.6(3)
C34 C33 H33 119.7
C32 C33 H33 119.7
C33 C34 C29 121.2(3)
C33 C34 H34 119.4
C29 C34 H34 119.4
C40 C35 C36 121.4(3)
C40 C35 H35 119.3
C36 C35 H35 119.3
C37 C36 C35 120.6(3)
C37 C36 H36 119.7
C35 C36 H36 119.7
C36 C37 C38 119.3(4)
C36 C37 H37 120.3
C38 C37 H37 120.3
C37 C38 C39 120.0(3)
C37 C38 H38 120.0
C39 C38 H38 120.0
C40 C39 C38 121.7(3)
C40 C39 H39 119.2
C38 C39 H39 119.2
C35 C40 C39 117.0(3)
C35 C40 C41 123.0(3)
C39 C40 C41 120.0(3)
C42 C41 C40 115.8(2)
C42 C41 H41A 108.3
C40 C41 H41A 108.3
C42 C41 H41B 108.3
C40 C41 H41B 108.3
H41A C41 H41B 107.4
C45 C42 C43 118.7(3)
C45 C42 C41 125.5(3)
C43 C42 C41 115.8(3)
O3 C43 C42 119.1(3)
O3 C43 C44 119.3(3)
C42 C43 C44 121.6(3)
C43 C44 H44A 109.5
C43 C44 H44B 109.5
H44A C44 H44B 109.5
C43 C44 H44C 109.5
H44A C44 H44C 109.5
H44B C44 H44C 109.5
C42 C45 C46 129.6(3)
C42 C45 H45 115.2
C46 C45 H45 115.2
C47 C46 C51 117.9(3)
C47 C46 C45 124.4(3)
C51 C46 C45 117.7(3)
C48 C47 C46 120.9(3)
C48 C47 H47 119.6
C46 C47 H47 119.6
C49 C48 C47 120.0(3)
C49 C48 H48 120.0
C47 C48 H48 120.0
C50 C49 C48 120.2(3)
C50 C49 H49 119.9
C48 C49 H49 119.9
C49 C50 C51 120.4(3)
C49 C50 H50 119.8
C51 C50 H50 119.8
C50 C51 C46 120.7(3)
C50 C51 H51 119.7
C46 C51 H51 119.7
C54 C52 C53 120.7(3)
C54 C52 H52 119.6
C53 C52 H52 119.6
C52 C53 C57 120.7(3)
C52 C53 H53 119.7
C57 C53 H53 119.7
C55 C54 C52 119.3(3)
C55 C54 H54 120.3
C52 C54 H54 120.3
C54 C55 C56 120.1(3)
C54 C55 H55 119.9
C56 C55 H55 119.9
C57 C56 C55 121.3(3)
C57 C56 H56 119.4
C55 C56 H56 119.4
C56 C57 C53 117.8(2)
C56 C57 C58 122.8(2)
C53 C57 C58 119.3(2)
C57 C58 C59 116.3(2)
C57 C58 H58A 108.2
C59 C58 H58A 108.2
C57 C58 H58B 108.2
C59 C58 H58B 108.2
H58A C58 H58B 107.4
C60 C59 C67 119.6(2)
C60 C59 C58 125.3(3)
C67 C59 C58 115.1(2)
C59 C60 C61 130.9(2)
C59 C60 H60 114.6
C61 C60 H60 114.6
C66 C61 C62 117.4(3)
C66 C61 C60 118.0(3)
C62 C61 C60 124.6(3)
C63 C62 C61 120.8(3)
C63 C62 H62 119.6
C61 C62 H62 119.6
C62 C63 C64 120.2(3)
C62 C63 H63 119.9
C64 C63 H63 119.9
C65 C64 C63 119.8(3)
C65 C64 H64 120.1
C63 C64 H64 120.1
C64 C65 C66 120.0(3)
C64 C65 H65 120.0
C66 C65 H65 120.0
C65 C66 C61 121.8(3)
C65 C66 H66 119.1
C61 C66 H66 119.1
O4 C67 C59 119.7(3)
O4 C67 C68 118.9(3)
C59 C67 C68 121.4(2)
C67 C68 H68A 109.5
C67 C68 H68B 109.5
H68A C68 H68B 109.5
C67 C68 H68C 109.5
H68A C68 H68C 109.5
H68B C68 H68C 109.5

loop_
_geom_bond_atom_site_label_1
_geom_bond_atom_site_label_2
_geom_bond_distance
O1 C9 1.225(3)
O2 C25 1.222(3)
O3 C43 1.213(3)
O4 C67 1.223(3)
C1 C2 1.369(4)
C1 C6 1.383(4)
C1 H1 0.9300
C2 C3 1.372(4)
C2 H2 0.9300
C3 C4 1.384(4)
C3 H3 0.9300
C4 C5 1.391(4)
C4 H4 0.9300
C5 C6 1.394(4)
C5 C7 1.478(4)
C6 H6 0.9300
C7 C8 1.337(3)
C7 H7 0.9300
C8 C9 1.486(4)
C8 C11 1.503(4)
C9 C10 1.494(4)
C10 H10A 0.9600
C10 H10B 0.9600
C10 H10C 0.9600
C11 C12 1.520(4)
C11 H11A 0.9700
C11 H11B 0.9700
C12 C13 1.372(3)
C12 C17 1.383(4)
C13 C14 1.382(4)
C13 H13 0.9300
C14 C15 1.361(4)
C14 H14 0.9300
C15 C16 1.363(4)
C15 H15 0.9300
C16 C17 1.371(4)
C16 H16 0.9300
C17 H17 0.9300
C18 C23 1.368(3)
C18 C19 1.384(3)
C18 C24 1.529(3)
C19 C20 1.372(4)
C19 H19 0.9300
C20 C21 1.369(4)
C20 H20 0.9300
C21 C22 1.365(4)
C21 H21 0.9300
C22 C23 1.393(3)
C22 H22 0.9300
C23 H23 0.9300
C24 C26 1.506(3)
C24 H24A 0.9700
C24 H24B 0.9700
C25 C27 1.487(4)
C25 C26 1.493(3)
C26 C28 1.342(3)
C27 H27A 0.9600
C27 H27B 0.9600
C27 H27C 0.9600
C28 C29 1.471(3)
C28 H28 0.9300
C29 C30 1.391(4)
C29 C34 1.392(3)
C30 C31 1.384(4)
C30 H30 0.9300
C31 C32 1.389(4)
C31 H31 0.9300
C32 C33 1.373(4)
C32 H32 0.9300
C33 C34 1.372(4)
C33 H33 0.9300
C34 H34 0.9300
C35 C40 1.368(4)
C35 C36 1.385(4)
C35 H35 0.9300
C36 C37 1.353(4)
C36 H36 0.9300
C37 C38 1.360(4)
C37 H37 0.9300
C38 C39 1.383(4)
C38 H38 0.9300
C39 C40 1.377(4)
C39 H39 0.9300
C40 C41 1.506(4)
C41 C42 1.504(4)
C41 H41A 0.9700
C41 H41B 0.9700
C42 C45 1.342(3)
C42 C43 1.490(4)
C43 C44 1.495(4)
C44 H44A 0.9600
C44 H44B 0.9600
C44 H44C 0.9600
C45 C46 1.480(4)
C45 H45 0.9300
C46 C47 1.384(4)
C46 C51 1.394(4)
C47 C48 1.383(4)
C47 H47 0.9300
C48 C49 1.370(5)
C48 H48 0.9300
C49 C50 1.361(4)
C49 H49 0.9300
C50 C51 1.378(4)
C50 H50 0.9300
C51 H51 0.9300
C52 C54 1.371(4)
C52 C53 1.376(4)
C52 H52 0.9300
C53 C57 1.381(3)
C53 H53 0.9300
C54 C55 1.359(4)
C54 H54 0.9300
C55 C56 1.385(3)
C55 H55 0.9300
C56 C57 1.376(3)
C56 H56 0.9300
C57 C58 1.512(3)
C58 C59 1.514(3)
C58 H58A 0.9700
C58 H58B 0.9700
C59 C60 1.342(3)
C59 C67 1.485(4)
C60 C61 1.472(3)
C60 H60 0.9300
C61 C66 1.391(3)
C61 C62 1.398(3)
C62 C63 1.384(4)
C62 H62 0.9300
C63 C64 1.384(4)
C63 H63 0.9300
C64 C65 1.371(4)
C64 H64 0.9300
C65 C66 1.378(4)
C65 H65 0.9300
C66 H66 0.9300
C67 C68 1.497(4)
C68 H68A 0.9600
C68 H68B 0.9600
C68 H68C 0.9600

loop_
_geom_torsion_atom_site_label_1
_geom_torsion_atom_site_label_2
_geom_torsion_atom_site_label_3
_geom_torsion_atom_site_label_4
_geom_torsion
C6 C1 C2 C3 0.5(5)
C1 C2 C3 C4 -1.3(5)
C2 C3 C4 C5 0.5(5)
C3 C4 C5 C6 1.2(4)
C3 C4 C5 C7 177.3(3)
C2 C1 C6 C5 1.2(5)
C4 C5 C6 C1 -2.0(4)
C7 C5 C6 C1 -178.4(2)
C4 C5 C7 C8 32.5(4)
C6 C5 C7 C8 -151.4(3)
C5 C7 C8 C9 -177.1(3)
C5 C7 C8 C11 3.3(5)
C7 C8 C9 O1 175.4(3)
C11 C8 C9 O1 -5.0(4)
C7 C8 C9 C10 -3.5(4)
C11 C8 C9 C10 176.1(3)
C7 C8 C11 C12 -102.1(3)
C9 C8 C11 C12 78.4(3)
C8 C11 C12 C13 10.8(4)
C8 C11 C12 C17 -168.9(3)
C17 C12 C13 C14 -0.2(4)
C11 C12 C13 C14 180.0(3)
C12 C13 C14 C15 0.1(5)
C13 C14 C15 C16 0.1(5)
C14 C15 C16 C17 -0.1(5)
C15 C16 C17 C12 -0.1(5)
C13 C12 C17 C16 0.2(4)
C11 C12 C17 C16 180.0(3)
C23 C18 C19 C20 -0.2(4)
C24 C18 C19 C20 -179.8(3)
C18 C19 C20 C21 0.5(4)
C19 C20 C21 C22 -0.4(5)
C20 C21 C22 C23 0.0(5)
C19 C18 C23 C22 -0.2(4)
C24 C18 C23 C22 179.4(2)
C21 C22 C23 C18 0.3(4)
C23 C18 C24 C26 -5.4(4)
C19 C18 C24 C26 174.1(2)
O2 C25 C26 C28 -170.5(3)
C27 C25 C26 C28 8.6(4)
O2 C25 C26 C24 10.9(4)
C27 C25 C26 C24 -170.0(2)
C18 C24 C26 C28 99.5(3)
C18 C24 C26 C25 -82.0(3)
C25 C26 C28 C29 177.4(2)
C24 C26 C28 C29 -4.2(4)
C26 C28 C29 C30 -29.6(4)
C26 C28 C29 C34 152.9(3)
C34 C29 C30 C31 -1.8(4)
C28 C29 C30 C31 -179.4(3)
C29 C30 C31 C32 0.6(5)
C30 C31 C32 C33 0.8(5)
C31 C32 C33 C34 -1.0(5)
C32 C33 C34 C29 -0.3(5)
C30 C29 C34 C33 1.7(4)
C28 C29 C34 C33 179.4(3)
C40 C35 C36 C37 1.3(5)
C35 C36 C37 C38 -1.1(5)
C36 C37 C38 C39 0.4(5)
C37 C38 C39 C40 0.0(5)
C36 C35 C40 C39 -0.8(4)
C36 C35 C40 C41 179.4(3)
C38 C39 C40 C35 0.1(4)
C38 C39 C40 C41 179.9(3)
C35 C40 C41 C42 -8.9(4)
C39 C40 C41 C42 171.3(3)
C40 C41 C42 C45 102.0(3)
C40 C41 C42 C43 -78.9(3)
C45 C42 C43 O3 -175.0(3)
C41 C42 C43 O3 5.8(4)
C45 C42 C43 C44 3.9(4)
C41 C42 C43 C44 -175.3(3)
C43 C42 C45 C46 177.2(3)
C41 C42 C45 C46 -3.7(5)
C42 C45 C46 C47 -33.0(5)
C42 C45 C46 C51 149.1(3)
C51 C46 C47 C48 -0.3(4)
C45 C46 C47 C48 -178.1(3)
C46 C47 C48 C49 -0.8(5)
C47 C48 C49 C50 1.1(6)
C48 C49 C50 C51 -0.4(6)
C49 C50 C51 C46 -0.7(5)
C47 C46 C51 C50 1.1(4)
C45 C46 C51 C50 179.0(3)
C54 C52 C53 C57 -0.4(5)
C53 C52 C54 C55 1.1(5)
C52 C54 C55 C56 -0.9(5)
C54 C55 C56 C57 0.0(4)
C55 C56 C57 C53 0.7(4)
C55 C56 C57 C58 -177.7(3)
C52 C53 C57 C56 -0.5(4)
C52 C53 C57 C58 178.0(3)
C56 C57 C58 C59 0.5(4)
C53 C57 C58 C59 -177.9(3)
C57 C58 C59 C60 -96.1(3)
C57 C58 C59 C67 83.6(3)
C67 C59 C60 C61 -177.8(2)
C58 C59 C60 C61 1.9(4)
C59 C60 C61 C66 -155.8(3)
C59 C60 C61 C62 26.5(4)
C66 C61 C62 C63 2.3(4)
C60 C61 C62 C63 -179.9(2)
C61 C62 C63 C64 -1.4(4)
C62 C63 C64 C65 -0.2(5)
C63 C64 C65 C66 0.9(5)
C64 C65 C66 C61 0.0(4)
C62 C61 C66 C65 -1.6(4)
C60 C61 C66 C65 -179.5(2)
C60 C59 C67 O4 165.1(3)
C58 C59 C67 O4 -14.7(4)
C60 C59 C67 C68 -15.0(4)
C58 C59 C67 C68 165.3(2)
